data_7705178
loop_
_publ_author_name
'Li, Yinghua'
'Fan, Weibin'
'Zhang, Zilong'
'Xie, Xingkun'
'Xiang, Shiqun'
'Huang, Deguang'

_publ_section_title
;
 Copper(II)-hydroxide facilitated C-C bond formation: the carboxamido
 pyridine system <i>versus</i> the methylimino pyridine system.
;
_journal_issue 35
_journal_name_full 'Dalton transactions (Cambridge, England : 2003)'
_journal_page_first 12189
_journal_page_last 12196
_journal_paper_doi 10.1039/d0dt02288h
_journal_volume 49
_journal_year 2020
_chemical_formula_moiety 'C46 H42 Cu2 N6 O4, 2(C8 H20 N), C2 H3 N'
_chemical_formula_sum 'C64 H85 Cu2 N9 O4'
_chemical_formula_weight 1171.48
_chemical_name_common '[Cu2(NNN-pincer)2] (Et4N)2  MeCN'
_space_group_crystal_system monoclinic
_space_group_IT_number 14
_space_group_name_Hall '-P 2yn'
_space_group_name_H-M_alt 'P 1 21/n 1'
_atom_sites_solution_hydrogens geom
_audit_creation_method SHELXL-2018/3
_audit_update_record
;
2020-07-20 deposited with the CCDC.	2020-08-17 downloaded from the CCDC.
;
_cell_angle_alpha 90
_cell_angle_beta 105.8272(11)
_cell_angle_gamma 90
_cell_formula_units_Z 4
_cell_length_a 14.36064(14)
_cell_length_b 16.83191(16)
_cell_length_c 25.6876(3)
_cell_measurement_reflns_used 21440
_cell_measurement_temperature 100(2)
_cell_measurement_theta_max 73.3520
_cell_measurement_theta_min 4.4110
_cell_volume 5973.73(11)
_computing_cell_refinement 'CrysAlisPro, Agilent Technologies'
_computing_data_collection 'CrysAlisPro, Agilent Technologies'
_computing_data_reduction 'CrysAlisPro, Agilent Technologies'
_computing_molecular_graphics 'Bruker SHELXTL'
_computing_publication_material 'Bruker SHELXTL'
_computing_structure_refinement 'SHELXL-2018/3 (Sheldrick, 2018)'
_computing_structure_solution 'SHELXS-97 (Sheldrick, 1990)'
_diffrn_ambient_temperature 100(2)
_diffrn_detector_area_resol_mean 10.5594
_diffrn_measured_fraction_theta_full 1.000
_diffrn_measured_fraction_theta_max 0.998
_diffrn_measurement_device_type 'SuperNova, Dual, Cu at zero, Atlas'
_diffrn_measurement_method '\w scans'
_diffrn_radiation_type CuK\a
_diffrn_radiation_wavelength 1.54184
_diffrn_reflns_av_R_equivalents 0.0436
_diffrn_reflns_av_unetI/netI 0.0325
_diffrn_reflns_Laue_measured_fraction_full 1.000
_diffrn_reflns_Laue_measured_fraction_max 0.998
_diffrn_reflns_limit_h_max 17
_diffrn_reflns_limit_h_min -16
_diffrn_reflns_limit_k_max 20
_diffrn_reflns_limit_k_min -18
_diffrn_reflns_limit_l_max 28
_diffrn_reflns_limit_l_min -31
_diffrn_reflns_number 47190
_diffrn_reflns_point_group_measured_fraction_full 1.000
_diffrn_reflns_point_group_measured_fraction_max 0.998
_diffrn_reflns_theta_full 67.684
_diffrn_reflns_theta_max 70.987
_diffrn_reflns_theta_min 3.577
_diffrn_source 'SuperNova (Cu) X-ray Source'
_exptl_absorpt_coefficient_mu 1.307
_exptl_absorpt_correction_T_max 1.00000
_exptl_absorpt_correction_T_min 0.82306
_exptl_absorpt_correction_type multi-scan
_exptl_absorpt_process_details
; 
CrysAlisPro, Agilent Technologies,Version 1.171.36.28 
Empirical absorption correction using spherical harmonics, 
implemented in SCALE3 ABSPACK scaling algorithm. 
;
_exptl_crystal_colour black-red
_exptl_crystal_density_diffrn 1.303
_exptl_crystal_density_method 'not measured'
_exptl_crystal_description prism
_exptl_crystal_F_000 2488
_exptl_crystal_size_max 0.150
_exptl_crystal_size_mid 0.130
_exptl_crystal_size_min 0.030
_refine_diff_density_max 0.856
_refine_diff_density_min -0.628
_refine_diff_density_rms 0.074
_refine_ls_extinction_method none
_refine_ls_goodness_of_fit_ref 1.065
_refine_ls_hydrogen_treatment constr
_refine_ls_matrix_type full
_refine_ls_number_parameters 713
_refine_ls_number_reflns 11522
_refine_ls_number_restraints 0
_refine_ls_restrained_S_all 1.065
_refine_ls_R_factor_all 0.0509
_refine_ls_R_factor_gt 0.0452
_refine_ls_shift/su_max 0.002
_refine_ls_shift/su_mean 0.000
_refine_ls_structure_factor_coef Fsqd
_refine_ls_weighting_details 'w=1/[\s^2^(Fo^2^)+(0.0692P)^2^+5.8501P] where P=(Fo^2^+2Fc^2^)/3'
_refine_ls_weighting_scheme calc
_refine_ls_wR_factor_gt 0.1247
_refine_ls_wR_factor_ref 0.1294
_reflns_Friedel_coverage 0.000
_reflns_number_gt 10192
_reflns_number_total 11522
_reflns_threshold_expression 'I > 2\s(I)'
_cod_data_source_file d0dt02288h2.cif
_cod_data_source_block Complex3
_cod_depositor_comments 'Adding full bibliography for 7705173--7705180.cif.'
_cod_original_sg_symbol_H-M 'P 21/n'
_cod_database_code 7705178
_shelx_shelxl_version_number 2018/3
_shelx_space_group_comment
; 
The symmetry employed for this shelxl refinement is uniquely defined 
by the following loop, which should always be used as a source of 
symmetry information in preference to the above space-group names. 
They are only intended as comments. 
;
_shelx_estimated_absorpt_t_min 0.828
_shelx_estimated_absorpt_t_max 0.962

loop_
_space_group_symop_operation_xyz
'x, y, z'
'-x+1/2, y+1/2, -z+1/2'
'-x, -y, -z'
'x-1/2, -y-1/2, z-1/2'

loop_
_atom_site_label
_atom_site_type_symbol
_atom_site_fract_x
_atom_site_fract_y
_atom_site_fract_z
_atom_site_U_iso_or_equiv
_atom_site_adp_type
_atom_site_occupancy
_atom_site_site_symmetry_order
_atom_site_calc_flag
_atom_site_refinement_flags_posn
_atom_site_refinement_flags_adp
_atom_site_refinement_flags_occupancy
_atom_site_disorder_assembly
_atom_site_disorder_group
Cu1 Cu 0.52204(2) 0.76792(2) 0.06542(2) 0.01381(9) Uani 1 1 d . . . . .
Cu2 Cu 0.34869(2) 0.76406(2) 0.09574(2) 0.01324(9) Uani 1 1 d . . . . .
O1 O 0.59005(11) 0.94479(10) 0.17220(7) 0.0236(3) Uani 1 1 d . . . . .
O2 O 0.13099(11) 0.90120(10) 0.00125(7) 0.0237(3) Uani 1 1 d . . . . .
O3 O 0.39592(11) 0.60056(9) -0.04182(6) 0.0185(3) Uani 1 1 d . . . . .
O4 O 0.38533(12) 0.61960(10) 0.22829(6) 0.0218(3) Uani 1 1 d . . . . .
N1 N 0.58414(12) 0.82790(10) 0.12540(7) 0.0139(3) Uani 1 1 d . . . . .
N2 N 0.37823(12) 0.88013(10) 0.07876(7) 0.0132(3) Uani 1 1 d . . . . .
N3 N 0.21277(12) 0.79293(11) 0.04810(7) 0.0150(3) Uani 1 1 d . . . . .
N4 N 0.47025(13) 0.71273(11) 0.00164(7) 0.0163(3) Uani 1 1 d . . . . .
N5 N 0.40471(11) 0.64972(10) 0.09352(7) 0.0129(3) Uani 1 1 d . . . . .
N6 N 0.33651(12) 0.72593(10) 0.16968(7) 0.0137(3) Uani 1 1 d . . . . .
N7 N -0.08508(13) 0.87611(12) -0.12163(8) 0.0200(4) Uani 1 1 d . . . . .
N8 N 0.21800(13) 0.50339(11) -0.18145(8) 0.0179(4) Uani 1 1 d . . . . .
N9 N -0.02118(18) 0.56347(18) -0.12733(11) 0.0443(6) Uani 1 1 d . . . . .
C1 C 0.55006(14) 0.89801(12) 0.13525(8) 0.0147(4) Uani 1 1 d . . . . .
C2 C 0.45785(15) 0.92625(12) 0.09471(8) 0.0148(4) Uani 1 1 d . . . . .
C3 C 0.46213(17) 1.00321(14) 0.07567(10) 0.0231(5) Uani 1 1 d . . . . .
H3A H 0.519302 1.033993 0.088276 0.028 Uiso 1 1 calc R U . . .
C4 C 0.38257(18) 1.03435(14) 0.03831(10) 0.0256(5) Uani 1 1 d . . . . .
H4A H 0.384808 1.085887 0.023619 0.031 Uiso 1 1 calc R U . . .
C5 C 0.29927(16) 0.98863(13) 0.02272(9) 0.0208(4) Uani 1 1 d . . . . .
H5A H 0.242948 1.008937 -0.002390 0.025 Uiso 1 1 calc R U . . .
C6 C 0.29885(14) 0.91298(12) 0.04411(8) 0.0145(4) Uani 1 1 d . . . . .
C7 C 0.20516(14) 0.86582(13) 0.02914(8) 0.0161(4) Uani 1 1 d . . . . .
C8 C 0.12723(15) 0.74877(14) 0.04478(9) 0.0163(4) Uani 1 1 d . . . . .
C9 C 0.11175(15) 0.67638(14) 0.01655(9) 0.0203(4) Uani 1 1 d . . . . .
C10 C 0.03241(17) 0.62943(15) 0.01806(10) 0.0259(5) Uani 1 1 d . . . . .
H10A H 0.022174 0.580373 -0.000937 0.031 Uiso 1 1 calc R U . . .
C11 C -0.03189(17) 0.65315(16) 0.04687(10) 0.0274(5) Uani 1 1 d . . . . .
H11A H -0.085362 0.620504 0.047832 0.033 Uiso 1 1 calc R U . . .
C12 C -0.01699(17) 0.72492(15) 0.07412(10) 0.0239(5) Uani 1 1 d . . . . .
H12A H -0.061140 0.741361 0.093612 0.029 Uiso 1 1 calc R U . . .
C13 C 0.06129(15) 0.77376(14) 0.07366(9) 0.0190(4) Uani 1 1 d . . . . .
C14 C 0.07540(16) 0.85112(14) 0.10385(10) 0.0233(5) Uani 1 1 d . . . . .
H14A H 0.133380 0.877686 0.099274 0.035 Uiso 1 1 calc R U . . .
H14B H 0.018824 0.885176 0.089608 0.035 Uiso 1 1 calc R U . . .
H14C H 0.083209 0.841015 0.142375 0.035 Uiso 1 1 calc R U . . .
C15 C 0.17876(17) 0.64961(16) -0.01595(11) 0.0279(5) Uani 1 1 d . . . . .
H15A H 0.230279 0.688989 -0.012754 0.042 Uiso 1 1 calc R U . . .
H15B H 0.207368 0.598278 -0.002232 0.042 Uiso 1 1 calc R U . . .
H15C H 0.142275 0.644112 -0.054032 0.042 Uiso 1 1 calc R U . . .
C16 C 0.67836(14) 0.80771(12) 0.15877(8) 0.0135(4) Uani 1 1 d . . . . .
C17 C 0.76007(16) 0.83404(13) 0.14359(9) 0.0180(4) Uani 1 1 d . . . . .
C18 C 0.85193(16) 0.81513(14) 0.17643(10) 0.0224(5) Uani 1 1 d . . . . .
H18A H 0.907613 0.832183 0.166318 0.027 Uiso 1 1 calc R U . . .
C19 C 0.86303(16) 0.77185(14) 0.22354(10) 0.0227(5) Uani 1 1 d . . . . .
H19A H 0.925944 0.760730 0.246158 0.027 Uiso 1 1 calc R U . . .
C20 C 0.78207(16) 0.74481(13) 0.23758(9) 0.0190(4) Uani 1 1 d . . . . .
H20A H 0.789977 0.714502 0.269691 0.023 Uiso 1 1 calc R U . . .
C21 C 0.68888(15) 0.76146(12) 0.20519(9) 0.0151(4) Uani 1 1 d . . . . .
C22 C 0.60166(16) 0.73034(14) 0.22024(9) 0.0214(5) Uani 1 1 d . . . . .
H22A H 0.622609 0.699373 0.253714 0.032 Uiso 1 1 calc R U . . .
H22B H 0.561584 0.774995 0.225740 0.032 Uiso 1 1 calc R U . . .
H22C H 0.563899 0.696362 0.191094 0.032 Uiso 1 1 calc R U . . .
C23 C 0.74815(18) 0.88208(16) 0.09295(10) 0.0275(5) Uani 1 1 d . . . . .
H23A H 0.679085 0.889476 0.075199 0.041 Uiso 1 1 calc R U . . .
H23B H 0.779052 0.934023 0.102200 0.041 Uiso 1 1 calc R U . . .
H23C H 0.778529 0.854087 0.068390 0.041 Uiso 1 1 calc R U . . .
C24 C 0.42733(14) 0.64222(12) -0.00068(8) 0.0136(4) Uani 1 1 d . . . . .
C25 C 0.42390(14) 0.60598(12) 0.05327(9) 0.0139(4) Uani 1 1 d . . . . .
C26 C 0.44286(15) 0.52488(13) 0.05854(10) 0.0192(4) Uani 1 1 d . . . . .
H26A H 0.453256 0.495604 0.029006 0.023 Uiso 1 1 calc R U . . .
C27 C 0.44657(16) 0.48688(13) 0.10687(10) 0.0204(4) Uani 1 1 d . . . . .
H27A H 0.461363 0.431873 0.111398 0.024 Uiso 1 1 calc R U . . .
C28 C 0.42820(15) 0.53101(13) 0.14836(9) 0.0179(4) Uani 1 1 d . . . . .
H28A H 0.430766 0.506788 0.182126 0.021 Uiso 1 1 calc R U . . .
C29 C 0.40588(14) 0.61140(12) 0.14013(8) 0.0141(4) Uani 1 1 d . . . . .
C30 C 0.37521(14) 0.65526(13) 0.18431(9) 0.0155(4) Uani 1 1 d . . . . .
C31 C 0.28205(15) 0.76035(13) 0.20224(9) 0.0157(4) Uani 1 1 d . . . . .
C32 C 0.30528(16) 0.83605(14) 0.22516(9) 0.0193(4) Uani 1 1 d . . . . .
C33 C 0.24565(19) 0.87062(16) 0.25379(10) 0.0275(5) Uani 1 1 d . . . . .
H33A H 0.261055 0.921880 0.269211 0.033 Uiso 1 1 calc R U . . .
C34 C 0.1645(2) 0.83150(18) 0.26009(11) 0.0333(6) Uani 1 1 d . . . . .
H34A H 0.125169 0.855315 0.280100 0.040 Uiso 1 1 calc R U . . .
C35 C 0.14144(18) 0.75731(17) 0.23690(11) 0.0297(6) Uani 1 1 d . . . . .
H35A H 0.085462 0.730758 0.240947 0.036 Uiso 1 1 calc R U . . .
C36 C 0.19818(16) 0.72067(14) 0.20781(9) 0.0213(5) Uani 1 1 d . . . . .
C37 C 0.16862(17) 0.64193(15) 0.18130(11) 0.0268(5) Uani 1 1 d . . . . .
H37A H 0.216323 0.624801 0.162663 0.040 Uiso 1 1 calc R U . . .
H37B H 0.165187 0.602598 0.208839 0.040 Uiso 1 1 calc R U . . .
H37C H 0.105005 0.646874 0.155033 0.040 Uiso 1 1 calc R U . . .
C38 C 0.39364(17) 0.87941(14) 0.21977(10) 0.0232(5) Uani 1 1 d . . . . .
H38A H 0.426972 0.847081 0.198679 0.035 Uiso 1 1 calc R U . . .
H38B H 0.374316 0.930186 0.201321 0.035 Uiso 1 1 calc R U . . .
H38C H 0.437260 0.889244 0.255812 0.035 Uiso 1 1 calc R U . . .
C39 C 0.48385(17) 0.74289(13) -0.04810(9) 0.0180(4) Uani 1 1 d . . . . .
C40 C 0.57120(18) 0.72707(13) -0.06046(10) 0.0219(5) Uani 1 1 d . . . . .
C41 C 0.5856(2) 0.75693(16) -0.10846(11) 0.0299(6) Uani 1 1 d . . . . .
H41A H 0.643784 0.745065 -0.117661 0.036 Uiso 1 1 calc R U . . .
C42 C 0.5159(2) 0.80351(16) -0.14264(10) 0.0331(6) Uani 1 1 d . . . . .
H42A H 0.526231 0.823534 -0.175190 0.040 Uiso 1 1 calc R U . . .
C43 C 0.4317(2) 0.82085(15) -0.12950(9) 0.0281(5) Uani 1 1 d . . . . .
H43A H 0.384547 0.853545 -0.153014 0.034 Uiso 1 1 calc R U . . .
C44 C 0.41370(17) 0.79135(14) -0.08216(9) 0.0217(5) Uani 1 1 d . . . . .
C45 C 0.32236(19) 0.81404(16) -0.06803(11) 0.0312(5) Uani 1 1 d . . . . .
H45A H 0.321180 0.788488 -0.033934 0.047 Uiso 1 1 calc R U . . .
H45B H 0.320130 0.871861 -0.064035 0.047 Uiso 1 1 calc R U . . .
H45C H 0.266201 0.796584 -0.096894 0.047 Uiso 1 1 calc R U . . .
C46 C 0.65007(18) 0.68140(15) -0.02143(11) 0.0282(5) Uani 1 1 d . . . . .
H46A H 0.627728 0.665085 0.009754 0.042 Uiso 1 1 calc R U . . .
H46B H 0.666412 0.634202 -0.039474 0.042 Uiso 1 1 calc R U . . .
H46C H 0.707496 0.715151 -0.009137 0.042 Uiso 1 1 calc R U . . .
C47 C -0.09095(18) 0.90908(16) -0.06670(10) 0.0271(5) Uani 1 1 d . . . . .
H47A H -0.024525 0.920120 -0.044059 0.033 Uiso 1 1 calc R U . . .
H47B H -0.126497 0.960136 -0.072853 0.033 Uiso 1 1 calc R U . . .
C48 C -0.1403(2) 0.85392(19) -0.03596(11) 0.0351(6) Uani 1 1 d . . . . .
H48A H -0.141326 0.878695 -0.001605 0.053 Uiso 1 1 calc R U . . .
H48B H -0.206726 0.843721 -0.057607 0.053 Uiso 1 1 calc R U . . .
H48C H -0.104620 0.803652 -0.028775 0.053 Uiso 1 1 calc R U . . .
C49 C -0.02106(18) 0.80353(15) -0.11047(10) 0.0272(5) Uani 1 1 d . . . . .
H49A H -0.052800 0.762268 -0.093795 0.033 Uiso 1 1 calc R U . . .
H49B H 0.040785 0.817688 -0.083933 0.033 Uiso 1 1 calc R U . . .
C50 C 0.0006(2) 0.76909(18) -0.16017(13) 0.0397(7) Uani 1 1 d . . . . .
H50A H 0.042276 0.722364 -0.149950 0.060 Uiso 1 1 calc R U . . .
H50B H -0.060099 0.753533 -0.186349 0.060 Uiso 1 1 calc R U . . .
H50C H 0.033600 0.809022 -0.176476 0.060 Uiso 1 1 calc R U . . .
C51 C -0.04194(18) 0.94079(15) -0.14945(10) 0.0265(5) Uani 1 1 d . . . . .
H51A H -0.048903 0.924143 -0.187283 0.032 Uiso 1 1 calc R U . . .
H51B H -0.080702 0.989747 -0.150692 0.032 Uiso 1 1 calc R U . . .
C52 C 0.0629(2) 0.96090(18) -0.12384(12) 0.0363(6) Uani 1 1 d . . . . .
H52A H 0.083215 1.002912 -0.144805 0.054 Uiso 1 1 calc R U . . .
H52B H 0.070917 0.979327 -0.086691 0.054 Uiso 1 1 calc R U . . .
H52C H 0.102813 0.913523 -0.123394 0.054 Uiso 1 1 calc R U . . .
C53 C -0.18400(16) 0.85618(16) -0.15821(10) 0.0258(5) Uani 1 1 d . . . . .
H53A H -0.176912 0.841875 -0.194313 0.031 Uiso 1 1 calc R U . . .
H53B H -0.208807 0.808749 -0.143514 0.031 Uiso 1 1 calc R U . . .
C54 C -0.25816(18) 0.92144(18) -0.16513(11) 0.0329(6) Uani 1 1 d . . . . .
H54A H -0.319659 0.903294 -0.189339 0.049 Uiso 1 1 calc R U . . .
H54B H -0.267520 0.935146 -0.129821 0.049 Uiso 1 1 calc R U . . .
H54C H -0.235553 0.968348 -0.180736 0.049 Uiso 1 1 calc R U . . .
C55 C 0.31842(18) 0.49640(17) -0.18829(11) 0.0319(6) Uani 1 1 d . . . . .
H55A H 0.340731 0.440877 -0.180686 0.038 Uiso 1 1 calc R U . . .
H55B H 0.362415 0.530751 -0.161113 0.038 Uiso 1 1 calc R U . . .
C56 C 0.3266(2) 0.5192(2) -0.24415(13) 0.0431(8) Uani 1 1 d . . . . .
H56A H 0.393800 0.513048 -0.245350 0.065 Uiso 1 1 calc R U . . .
H56B H 0.284687 0.484527 -0.271361 0.065 Uiso 1 1 calc R U . . .
H56C H 0.306406 0.574547 -0.251756 0.065 Uiso 1 1 calc R U . . .
C57 C 0.15069(18) 0.44963(14) -0.22238(9) 0.0231(5) Uani 1 1 d . . . . .
H57A H 0.141011 0.472941 -0.258852 0.028 Uiso 1 1 calc R U . . .
H57B H 0.182706 0.397500 -0.222185 0.028 Uiso 1 1 calc R U . . .
C58 C 0.05263(18) 0.43611(16) -0.21276(11) 0.0314(6) Uani 1 1 d . . . . .
H58A H 0.014155 0.400938 -0.240897 0.047 Uiso 1 1 calc R U . . .
H58B H 0.060982 0.411511 -0.177198 0.047 Uiso 1 1 calc R U . . .
H58C H 0.019201 0.487109 -0.213941 0.047 Uiso 1 1 calc R U . . .
C59 C 0.17950(16) 0.58777(13) -0.19129(9) 0.0207(4) Uani 1 1 d . . . . .
H59A H 0.168756 0.600505 -0.230105 0.025 Uiso 1 1 calc R U . . .
H59B H 0.115969 0.590296 -0.183225 0.025 Uiso 1 1 calc R U . . .
C60 C 0.2451(2) 0.65047(15) -0.15802(10) 0.0299(5) Uani 1 1 d . . . . .
H60A H 0.215306 0.702920 -0.166684 0.045 Uiso 1 1 calc R U . . .
H60B H 0.254866 0.639426 -0.119451 0.045 Uiso 1 1 calc R U . . .
H60C H 0.307744 0.649653 -0.166411 0.045 Uiso 1 1 calc R U . . .
C61 C 0.22153(16) 0.48000(14) -0.12361(9) 0.0217(5) Uani 1 1 d . . . . .
H61A H 0.268245 0.515031 -0.098402 0.026 Uiso 1 1 calc R U . . .
H61B H 0.156994 0.489386 -0.117875 0.026 Uiso 1 1 calc R U . . .
C62 C 0.25006(19) 0.39440(16) -0.10960(11) 0.0306(5) Uani 1 1 d . . . . .
H62A H 0.250689 0.384008 -0.071969 0.046 Uiso 1 1 calc R U . . .
H62B H 0.203268 0.359052 -0.133636 0.046 Uiso 1 1 calc R U . . .
H62C H 0.314694 0.384737 -0.114133 0.046 Uiso 1 1 calc R U . . .
C63 C -0.0900(2) 0.55254(18) -0.11450(11) 0.0349(6) Uani 1 1 d . . . . .
C64 C -0.1775(2) 0.5391(2) -0.09755(15) 0.0490(8) Uani 1 1 d . . . . .
H64A H -0.180625 0.483188 -0.087547 0.074 Uiso 1 1 calc R U . . .
H64B H -0.234253 0.552244 -0.127375 0.074 Uiso 1 1 calc R U . . .
H64C H -0.176396 0.572847 -0.066297 0.074 Uiso 1 1 calc R U . . .

loop_
_atom_site_aniso_label
_atom_site_aniso_U_11
_atom_site_aniso_U_22
_atom_site_aniso_U_33
_atom_site_aniso_U_23
_atom_site_aniso_U_13
_atom_site_aniso_U_12
Cu1 0.01618(16) 0.01366(16) 0.01074(16) -0.00253(11) 0.00223(12) -0.00257(11)
Cu2 0.01199(15) 0.01362(16) 0.01401(16) 0.00241(11) 0.00339(12) 0.00101(10)
O1 0.0212(8) 0.0216(8) 0.0235(8) -0.0105(7) -0.0016(6) 0.0006(6)
O2 0.0132(7) 0.0308(9) 0.0247(8) 0.0094(7) 0.0009(6) 0.0063(6)
O3 0.0197(7) 0.0166(7) 0.0178(7) -0.0056(6) 0.0031(6) -0.0031(6)
O4 0.0276(8) 0.0225(8) 0.0161(7) 0.0055(6) 0.0071(6) 0.0027(6)
N1 0.0134(8) 0.0142(8) 0.0126(8) -0.0004(6) 0.0011(6) -0.0005(6)
N2 0.0146(8) 0.0142(8) 0.0114(8) -0.0008(6) 0.0046(6) 0.0012(6)
N3 0.0102(8) 0.0201(9) 0.0142(8) -0.0001(7) 0.0026(6) -0.0003(7)
N4 0.0209(9) 0.0164(8) 0.0115(8) -0.0014(7) 0.0043(7) -0.0043(7)
N5 0.0103(7) 0.0134(8) 0.0146(8) -0.0006(6) 0.0028(6) -0.0009(6)
N6 0.0122(8) 0.0169(8) 0.0127(8) 0.0007(7) 0.0047(7) -0.0003(6)
N7 0.0142(8) 0.0266(10) 0.0194(9) 0.0026(8) 0.0048(7) 0.0016(7)
N8 0.0156(8) 0.0188(9) 0.0181(9) 0.0044(7) 0.0028(7) 0.0018(7)
N9 0.0338(13) 0.0609(17) 0.0401(14) -0.0075(13) 0.0135(11) -0.0040(12)
C1 0.0140(9) 0.0158(10) 0.0137(9) -0.0006(8) 0.0032(8) -0.0018(7)
C2 0.0164(9) 0.0132(9) 0.0143(9) -0.0021(8) 0.0034(8) -0.0004(8)
C3 0.0230(11) 0.0168(11) 0.0266(12) 0.0006(9) 0.0017(9) -0.0037(8)
C4 0.0281(12) 0.0154(11) 0.0298(12) 0.0056(9) 0.0020(10) -0.0003(9)
C5 0.0212(10) 0.0181(10) 0.0211(11) 0.0033(9) 0.0026(9) 0.0050(8)
C6 0.0146(9) 0.0159(10) 0.0135(9) 0.0003(8) 0.0048(8) 0.0029(7)
C7 0.0133(9) 0.0221(10) 0.0127(9) 0.0005(8) 0.0035(8) 0.0022(8)
C8 0.0106(9) 0.0235(10) 0.0142(10) 0.0021(8) 0.0024(8) -0.0001(8)
C9 0.0146(10) 0.0274(12) 0.0188(10) -0.0029(9) 0.0043(8) -0.0026(8)
C10 0.0215(11) 0.0298(12) 0.0267(12) -0.0089(10) 0.0072(9) -0.0098(9)
C11 0.0178(11) 0.0371(14) 0.0286(12) -0.0011(11) 0.0085(9) -0.0107(9)
C12 0.0161(10) 0.0337(13) 0.0247(12) 0.0011(10) 0.0102(9) -0.0012(9)
C13 0.0135(10) 0.0258(11) 0.0186(10) 0.0019(9) 0.0056(8) 0.0020(8)
C14 0.0191(10) 0.0285(12) 0.0253(12) -0.0040(10) 0.0112(9) 0.0009(9)
C15 0.0221(11) 0.0356(14) 0.0288(12) -0.0131(11) 0.0117(10) -0.0067(10)
C16 0.0134(9) 0.0142(9) 0.0125(9) -0.0027(7) 0.0029(8) -0.0005(7)
C17 0.0192(10) 0.0189(10) 0.0177(10) -0.0049(8) 0.0083(8) -0.0047(8)
C18 0.0145(10) 0.0267(12) 0.0286(12) -0.0084(9) 0.0107(9) -0.0023(8)
C19 0.0123(10) 0.0271(12) 0.0261(12) -0.0056(9) 0.0010(9) 0.0054(8)
C20 0.0188(10) 0.0193(10) 0.0167(10) -0.0008(8) 0.0011(8) 0.0055(8)
C21 0.0156(10) 0.0163(10) 0.0137(10) -0.0020(8) 0.0042(8) 0.0018(7)
C22 0.0194(11) 0.0259(12) 0.0195(11) 0.0055(9) 0.0065(9) -0.0015(8)
C23 0.0288(12) 0.0330(13) 0.0228(12) 0.0021(10) 0.0108(10) -0.0099(10)
C24 0.0105(9) 0.0148(9) 0.0159(10) -0.0017(8) 0.0044(7) 0.0011(7)
C25 0.0105(9) 0.0139(9) 0.0178(10) -0.0005(8) 0.0044(7) -0.0013(7)
C26 0.0185(10) 0.0157(10) 0.0262(11) -0.0024(9) 0.0109(9) 0.0005(8)
C27 0.0197(10) 0.0133(10) 0.0294(12) 0.0045(9) 0.0088(9) 0.0027(8)
C28 0.0154(9) 0.0173(10) 0.0210(10) 0.0042(8) 0.0051(8) 0.0006(8)
C29 0.0100(8) 0.0158(10) 0.0159(10) 0.0011(8) 0.0024(7) -0.0014(7)
C30 0.0128(9) 0.0174(10) 0.0160(10) 0.0004(8) 0.0035(8) -0.0028(7)
C31 0.0133(9) 0.0213(11) 0.0134(10) 0.0024(8) 0.0048(8) 0.0019(8)
C32 0.0201(10) 0.0231(11) 0.0139(10) 0.0007(8) 0.0032(8) 0.0039(8)
C33 0.0332(13) 0.0297(13) 0.0200(11) -0.0034(10) 0.0082(10) 0.0090(10)
C34 0.0329(13) 0.0463(16) 0.0275(13) 0.0017(12) 0.0195(11) 0.0134(12)
C35 0.0203(11) 0.0431(15) 0.0305(13) 0.0069(11) 0.0151(10) 0.0046(10)
C36 0.0175(10) 0.0279(12) 0.0207(11) 0.0056(9) 0.0089(9) 0.0005(9)
C37 0.0179(10) 0.0328(13) 0.0308(13) 0.0038(10) 0.0085(9) -0.0075(9)
C38 0.0269(11) 0.0203(11) 0.0211(11) -0.0037(9) 0.0045(9) -0.0037(9)
C39 0.0263(11) 0.0163(10) 0.0115(10) -0.0052(8) 0.0054(8) -0.0081(8)
C40 0.0302(12) 0.0191(11) 0.0183(11) -0.0045(9) 0.0098(9) -0.0071(9)
C41 0.0386(14) 0.0325(13) 0.0235(12) -0.0068(10) 0.0169(11) -0.0123(11)
C42 0.0555(17) 0.0311(13) 0.0137(11) -0.0006(10) 0.0113(11) -0.0187(12)
C43 0.0432(14) 0.0215(11) 0.0139(10) 0.0003(9) -0.0021(10) -0.0107(10)
C44 0.0306(12) 0.0182(10) 0.0127(10) -0.0043(8) -0.0001(9) -0.0082(9)
C45 0.0342(13) 0.0317(13) 0.0234(12) -0.0032(10) 0.0004(10) 0.0009(10)
C46 0.0295(12) 0.0283(12) 0.0302(13) -0.0012(10) 0.0138(10) 0.0011(10)
C47 0.0228(11) 0.0369(14) 0.0217(12) -0.0036(10) 0.0060(9) 0.0040(10)
C48 0.0329(14) 0.0478(16) 0.0273(13) 0.0068(12) 0.0127(11) 0.0100(12)
C49 0.0270(12) 0.0267(12) 0.0273(13) 0.0015(10) 0.0063(10) 0.0046(10)
C50 0.0515(18) 0.0355(15) 0.0336(15) -0.0043(12) 0.0140(13) 0.0090(12)
C51 0.0259(12) 0.0257(12) 0.0286(12) -0.0012(10) 0.0087(10) -0.0017(9)
C52 0.0302(13) 0.0426(16) 0.0356(15) 0.0028(12) 0.0083(11) -0.0092(12)
C53 0.0176(11) 0.0347(13) 0.0243(12) -0.0070(10) 0.0045(9) -0.0050(9)
C54 0.0187(11) 0.0472(16) 0.0319(13) 0.0051(12) 0.0050(10) 0.0064(11)
C55 0.0214(12) 0.0417(15) 0.0362(14) 0.0175(12) 0.0139(11) 0.0095(10)
C56 0.0345(14) 0.0583(19) 0.0451(17) 0.0265(15) 0.0254(13) 0.0135(13)
C57 0.0321(12) 0.0164(10) 0.0189(11) 0.0011(8) 0.0038(9) -0.0001(9)
C58 0.0253(12) 0.0279(13) 0.0349(14) -0.0037(11) -0.0020(10) -0.0053(10)
C59 0.0212(10) 0.0167(10) 0.0220(11) 0.0017(9) 0.0024(9) 0.0002(8)
C60 0.0398(14) 0.0220(12) 0.0229(12) 0.0010(10) 0.0004(10) -0.0081(10)
C61 0.0212(10) 0.0258(12) 0.0175(11) 0.0059(9) 0.0046(8) -0.0001(9)
C62 0.0338(13) 0.0316(13) 0.0265(13) 0.0139(11) 0.0084(11) 0.0060(10)
C63 0.0298(14) 0.0452(16) 0.0286(13) -0.0077(12) 0.0061(11) 0.0006(11)
C64 0.0328(15) 0.070(2) 0.0486(18) -0.0073(17) 0.0178(14) -0.0056(15)

loop_
_atom_type_symbol
_atom_type_description
_atom_type_scat_dispersion_real
_atom_type_scat_dispersion_imag
_atom_type_scat_source
C C 0.0181 0.0091 'International Tables Vol C Tables 4.2.6.8 and 6.1.1.4'
H H 0.0000 0.0000 'International Tables Vol C Tables 4.2.6.8 and 6.1.1.4'
Cu Cu -1.9646 0.5888 'International Tables Vol C Tables 4.2.6.8 and 6.1.1.4'
N N 0.0311 0.0180 'International Tables Vol C Tables 4.2.6.8 and 6.1.1.4'
O O 0.0492 0.0322 'International Tables Vol C Tables 4.2.6.8 and 6.1.1.4'

loop_
_geom_angle_atom_site_label_1
_geom_angle_atom_site_label_2
_geom_angle_atom_site_label_3
_geom_angle
_geom_angle_site_symmetry_1
_geom_angle_site_symmetry_3
_geom_angle_publ_flag
N4 Cu1 N1 173.38(8) . . ?
N4 Cu1 Cu2 93.51(6) . . ?
N1 Cu1 Cu2 92.52(5) . . ?
N6 Cu2 N3 108.47(7) . . ?
N6 Cu2 N2 124.25(7) . . ?
N3 Cu2 N2 82.39(7) . . ?
N6 Cu2 N5 82.43(7) . . ?
N3 Cu2 N5 120.66(7) . . ?
N2 Cu2 N5 139.42(7) . . ?
N6 Cu2 Cu1 124.69(5) . . ?
N3 Cu2 Cu1 126.78(5) . . ?
N2 Cu2 Cu1 70.81(5) . . ?
N5 Cu2 Cu1 68.70(5) . . ?
C1 N1 C16 115.74(17) . . ?
C1 N1 Cu1 121.56(14) . . ?
C16 N1 Cu1 122.01(13) . . ?
C2 N2 C6 117.07(18) . . ?
C2 N2 Cu2 133.14(14) . . ?
C6 N2 Cu2 109.79(13) . . ?
C7 N3 C8 118.96(18) . . ?
C7 N3 Cu2 114.22(14) . . ?
C8 N3 Cu2 125.24(14) . . ?
C24 N4 C39 116.66(17) . . ?
C24 N4 Cu1 123.76(15) . . ?
C39 N4 Cu1 119.33(14) . . ?
C29 N5 C25 117.29(17) . . ?
C29 N5 Cu2 109.00(13) . . ?
C25 N5 Cu2 132.76(14) . . ?
C30 N6 C31 117.20(17) . . ?
C30 N6 Cu2 114.07(14) . . ?
C31 N6 Cu2 128.14(14) . . ?
C49 N7 C53 111.05(19) . . ?
C49 N7 C51 111.29(18) . . ?
C53 N7 C51 107.49(18) . . ?
C49 N7 C47 107.49(18) . . ?
C53 N7 C47 111.87(17) . . ?
C51 N7 C47 107.64(19) . . ?
C55 N8 C57 108.80(19) . . ?
C55 N8 C59 111.74(18) . . ?
C57 N8 C59 107.93(16) . . ?
C55 N8 C61 108.39(17) . . ?
C57 N8 C61 111.51(17) . . ?
C59 N8 C61 108.50(17) . . ?
O1 C1 N1 126.1(2) . . ?
O1 C1 C2 117.28(18) . . ?
N1 C1 C2 116.40(18) . . ?
N2 C2 C3 122.9(2) . . ?
N2 C2 C1 122.37(18) . . ?
C3 C2 C1 114.71(19) . . ?
C4 C3 C2 119.4(2) . . ?
C4 C3 H3A 120.3 . . ?
C2 C3 H3A 120.3 . . ?
C3 C4 C5 118.4(2) . . ?
C3 C4 H4A 120.8 . . ?
C5 C4 H4A 120.8 . . ?
C4 C5 C6 119.4(2) . . ?
C4 C5 H5A 120.3 . . ?
C6 C5 H5A 120.3 . . ?
N2 C6 C5 122.66(19) . . ?
N2 C6 C7 118.73(18) . . ?
C5 C6 C7 118.60(19) . . ?
O2 C7 N3 128.6(2) . . ?
O2 C7 C6 116.77(19) . . ?
N3 C7 C6 114.58(18) . . ?
C9 C8 C13 119.6(2) . . ?
C9 C8 N3 119.88(19) . . ?
C13 C8 N3 120.3(2) . . ?
C10 C9 C8 119.5(2) . . ?
C10 C9 C15 119.8(2) . . ?
C8 C9 C15 120.8(2) . . ?
C11 C10 C9 121.2(2) . . ?
C11 C10 H10A 119.4 . . ?
C9 C10 H10A 119.4 . . ?
C12 C11 C10 119.1(2) . . ?
C12 C11 H11A 120.4 . . ?
C10 C11 H11A 120.4 . . ?
C11 C12 C13 121.6(2) . . ?
C11 C12 H12A 119.2 . . ?
C13 C12 H12A 119.2 . . ?
C12 C13 C8 119.0(2) . . ?
C12 C13 C14 120.2(2) . . ?
C8 C13 C14 120.9(2) . . ?
C13 C14 H14A 109.5 . . ?
C13 C14 H14B 109.5 . . ?
H14A C14 H14B 109.5 . . ?
C13 C14 H14C 109.5 . . ?
H14A C14 H14C 109.5 . . ?
H14B C14 H14C 109.5 . . ?
C9 C15 H15A 109.5 . . ?
C9 C15 H15B 109.5 . . ?
H15A C15 H15B 109.5 . . ?
C9 C15 H15C 109.5 . . ?
H15A C15 H15C 109.5 . . ?
H15B C15 H15C 109.5 . . ?
C21 C16 C17 120.55(19) . . ?
C21 C16 N1 120.52(18) . . ?
C17 C16 N1 118.92(19) . . ?
C18 C17 C16 118.9(2) . . ?
C18 C17 C23 120.8(2) . . ?
C16 C17 C23 120.2(2) . . ?
C19 C18 C17 120.9(2) . . ?
C19 C18 H18A 119.6 . . ?
C17 C18 H18A 119.6 . . ?
C18 C19 C20 119.7(2) . . ?
C18 C19 H19A 120.1 . . ?
C20 C19 H19A 120.1 . . ?
C19 C20 C21 121.0(2) . . ?
C19 C20 H20A 119.5 . . ?
C21 C20 H20A 119.5 . . ?
C16 C21 C20 118.86(19) . . ?
C16 C21 C22 120.68(19) . . ?
C20 C21 C22 120.5(2) . . ?
C21 C22 H22A 109.5 . . ?
C21 C22 H22B 109.5 . . ?
H22A C22 H22B 109.5 . . ?
C21 C22 H22C 109.5 . . ?
H22A C22 H22C 109.5 . . ?
H22B C22 H22C 109.5 . . ?
C17 C23 H23A 109.5 . . ?
C17 C23 H23B 109.5 . . ?
H23A C23 H23B 109.5 . . ?
C17 C23 H23C 109.5 . . ?
H23A C23 H23C 109.5 . . ?
H23B C23 H23C 109.5 . . ?
O3 C24 N4 126.59(19) . . ?
O3 C24 C25 116.81(18) . . ?
N4 C24 C25 116.39(18) . . ?
N5 C25 C26 122.21(19) . . ?
N5 C25 C24 122.56(18) . . ?
C26 C25 C24 115.23(18) . . ?
C27 C26 C25 119.9(2) . . ?
C27 C26 H26A 120.0 . . ?
C25 C26 H26A 120.0 . . ?
C28 C27 C26 118.3(2) . . ?
C28 C27 H27A 120.8 . . ?
C26 C27 H27A 120.8 . . ?
C27 C28 C29 119.3(2) . . ?
C27 C28 H28A 120.4 . . ?
C29 C28 H28A 120.4 . . ?
N5 C29 C28 122.88(19) . . ?
N5 C29 C30 119.54(18) . . ?
C28 C29 C30 117.45(19) . . ?
O4 C30 N6 128.6(2) . . ?
O4 C30 C29 117.13(19) . . ?
N6 C30 C29 114.22(18) . . ?
C32 C31 N6 120.84(19) . . ?
C32 C31 C36 119.7(2) . . ?
N6 C31 C36 119.2(2) . . ?
C33 C32 C31 119.2(2) . . ?
C33 C32 C38 120.0(2) . . ?
C31 C32 C38 120.78(19) . . ?
C34 C33 C32 121.2(2) . . ?
C34 C33 H33A 119.4 . . ?
C32 C33 H33A 119.4 . . ?
C35 C34 C33 119.2(2) . . ?
C35 C34 H34A 120.4 . . ?
C33 C34 H34A 120.4 . . ?
C34 C35 C36 121.6(2) . . ?
C34 C35 H35A 119.2 . . ?
C36 C35 H35A 119.2 . . ?
C35 C36 C31 118.9(2) . . ?
C35 C36 C37 120.1(2) . . ?
C31 C36 C37 120.9(2) . . ?
C36 C37 H37A 109.5 . . ?
C36 C37 H37B 109.5 . . ?
H37A C37 H37B 109.5 . . ?
C36 C37 H37C 109.5 . . ?
H37A C37 H37C 109.5 . . ?
H37B C37 H37C 109.5 . . ?
C32 C38 H38A 109.5 . . ?
C32 C38 H38B 109.5 . . ?
H38A C38 H38B 109.5 . . ?
C32 C38 H38C 109.5 . . ?
H38A C38 H38C 109.5 . . ?
H38B C38 H38C 109.5 . . ?
C40 C39 C44 120.3(2) . . ?
C40 C39 N4 118.8(2) . . ?
C44 C39 N4 120.8(2) . . ?
C41 C40 C39 119.2(2) . . ?
C41 C40 C46 120.4(2) . . ?
C39 C40 C46 120.3(2) . . ?
C42 C41 C40 120.6(2) . . ?
C42 C41 H41A 119.7 . . ?
C40 C41 H41A 119.7 . . ?
C43 C42 C41 119.9(2) . . ?
C43 C42 H42A 120.0 . . ?
C41 C42 H42A 120.0 . . ?
C42 C43 C44 121.4(2) . . ?
C42 C43 H43A 119.3 . . ?
C44 C43 H43A 119.3 . . ?
C43 C44 C39 118.5(2) . . ?
C43 C44 C45 119.9(2) . . ?
C39 C44 C45 121.5(2) . . ?
C44 C45 H45A 109.5 . . ?
C44 C45 H45B 109.5 . . ?
H45A C45 H45B 109.5 . . ?
C44 C45 H45C 109.5 . . ?
H45A C45 H45C 109.5 . . ?
H45B C45 H45C 109.5 . . ?
C40 C46 H46A 109.5 . . ?
C40 C46 H46B 109.5 . . ?
H46A C46 H46B 109.5 . . ?
C40 C46 H46C 109.5 . . ?
H46A C46 H46C 109.5 . . ?
H46B C46 H46C 109.5 . . ?
C48 C47 N7 114.0(2) . . ?
C48 C47 H47A 108.7 . . ?
N7 C47 H47A 108.7 . . ?
C48 C47 H47B 108.7 . . ?
N7 C47 H47B 108.7 . . ?
H47A C47 H47B 107.6 . . ?
C47 C48 H48A 109.5 . . ?
C47 C48 H48B 109.5 . . ?
H48A C48 H48B 109.5 . . ?
C47 C48 H48C 109.5 . . ?
H48A C48 H48C 109.5 . . ?
H48B C48 H48C 109.5 . . ?
N7 C49 C50 113.9(2) . . ?
N7 C49 H49A 108.8 . . ?
C50 C49 H49A 108.8 . . ?
N7 C49 H49B 108.8 . . ?
C50 C49 H49B 108.8 . . ?
H49A C49 H49B 107.7 . . ?
C49 C50 H50A 109.5 . . ?
C49 C50 H50B 109.5 . . ?
H50A C50 H50B 109.5 . . ?
C49 C50 H50C 109.5 . . ?
H50A C50 H50C 109.5 . . ?
H50B C50 H50C 109.5 . . ?
C52 C51 N7 116.2(2) . . ?
C52 C51 H51A 108.2 . . ?
N7 C51 H51A 108.2 . . ?
C52 C51 H51B 108.2 . . ?
N7 C51 H51B 108.2 . . ?
H51A C51 H51B 107.4 . . ?
C51 C52 H52A 109.5 . . ?
C51 C52 H52B 109.5 . . ?
H52A C52 H52B 109.5 . . ?
C51 C52 H52C 109.5 . . ?
H52A C52 H52C 109.5 . . ?
H52B C52 H52C 109.5 . . ?
C54 C53 N7 115.2(2) . . ?
C54 C53 H53A 108.5 . . ?
N7 C53 H53A 108.5 . . ?
C54 C53 H53B 108.5 . . ?
N7 C53 H53B 108.5 . . ?
H53A C53 H53B 107.5 . . ?
C53 C54 H54A 109.5 . . ?
C53 C54 H54B 109.5 . . ?
H54A C54 H54B 109.5 . . ?
C53 C54 H54C 109.5 . . ?
H54A C54 H54C 109.5 . . ?
H54B C54 H54C 109.5 . . ?
N8 C55 C56 114.4(2) . . ?
N8 C55 H55A 108.7 . . ?
C56 C55 H55A 108.7 . . ?
N8 C55 H55B 108.7 . . ?
C56 C55 H55B 108.7 . . ?
H55A C55 H55B 107.6 . . ?
C55 C56 H56A 109.5 . . ?
C55 C56 H56B 109.5 . . ?
H56A C56 H56B 109.5 . . ?
C55 C56 H56C 109.5 . . ?
H56A C56 H56C 109.5 . . ?
H56B C56 H56C 109.5 . . ?
C58 C57 N8 115.0(2) . . ?
C58 C57 H57A 108.5 . . ?
N8 C57 H57A 108.5 . . ?
C58 C57 H57B 108.5 . . ?
N8 C57 H57B 108.5 . . ?
H57A C57 H57B 107.5 . . ?
C57 C58 H58A 109.5 . . ?
C57 C58 H58B 109.5 . . ?
H58A C58 H58B 109.5 . . ?
C57 C58 H58C 109.5 . . ?
H58A C58 H58C 109.5 . . ?
H58B C58 H58C 109.5 . . ?
C60 C59 N8 114.53(19) . . ?
C60 C59 H59A 108.6 . . ?
N8 C59 H59A 108.6 . . ?
C60 C59 H59B 108.6 . . ?
N8 C59 H59B 108.6 . . ?
H59A C59 H59B 107.6 . . ?
C59 C60 H60A 109.5 . . ?
C59 C60 H60B 109.5 . . ?
H60A C60 H60B 109.5 . . ?
C59 C60 H60C 109.5 . . ?
H60A C60 H60C 109.5 . . ?
H60B C60 H60C 109.5 . . ?
C62 C61 N8 114.3(2) . . ?
C62 C61 H61A 108.7 . . ?
N8 C61 H61A 108.7 . . ?
C62 C61 H61B 108.7 . . ?
N8 C61 H61B 108.7 . . ?
H61A C61 H61B 107.6 . . ?
C61 C62 H62A 109.5 . . ?
C61 C62 H62B 109.5 . . ?
H62A C62 H62B 109.5 . . ?
C61 C62 H62C 109.5 . . ?
H62A C62 H62C 109.5 . . ?
H62B C62 H62C 109.5 . . ?
N9 C63 C64 179.3(4) . . ?
C63 C64 H64A 109.5 . . ?
C63 C64 H64B 109.5 . . ?
H64A C64 H64B 109.5 . . ?
C63 C64 H64C 109.5 . . ?
H64A C64 H64C 109.5 . . ?
H64B C64 H64C 109.5 . . ?

loop_
_geom_bond_atom_site_label_1
_geom_bond_atom_site_label_2
_geom_bond_distance
_geom_bond_site_symmetry_2
_geom_bond_publ_flag
Cu1 N4 1.8536(18) . ?
Cu1 N1 1.8545(17) . ?
Cu1 Cu2 2.8047(4) . ?
Cu2 N6 2.0568(17) . ?
Cu2 N3 2.0593(17) . ?
Cu2 N2 2.0709(17) . ?
Cu2 N5 2.0928(17) . ?
O1 C1 1.246(3) . ?
O2 C7 1.259(3) . ?
O3 C24 1.246(3) . ?
O4 C30 1.252(3) . ?
N1 C1 1.328(3) . ?
N1 C16 1.431(3) . ?
N2 C2 1.350(3) . ?
N2 C6 1.358(3) . ?
N3 C7 1.314(3) . ?
N3 C8 1.418(3) . ?
N4 C24 1.331(3) . ?
N4 C39 1.437(3) . ?
N5 C29 1.356(3) . ?
N5 C25 1.357(3) . ?
N6 C30 1.323(3) . ?
N6 C31 1.415(3) . ?
N7 C49 1.509(3) . ?
N7 C53 1.512(3) . ?
N7 C51 1.523(3) . ?
N7 C47 1.540(3) . ?
N8 C55 1.504(3) . ?
N8 C57 1.518(3) . ?
N8 C59 1.520(3) . ?
N8 C61 1.524(3) . ?
N9 C63 1.139(4) . ?
C1 C2 1.520(3) . ?
C2 C3 1.392(3) . ?
C3 C4 1.379(3) . ?
C3 H3A 0.9500 . ?
C4 C5 1.386(3) . ?
C4 H4A 0.9500 . ?
C5 C6 1.388(3) . ?
C5 H5A 0.9500 . ?
C6 C7 1.518(3) . ?
C8 C9 1.404(3) . ?
C8 C13 1.417(3) . ?
C9 C10 1.396(3) . ?
C9 C15 1.505(3) . ?
C10 C11 1.390(3) . ?
C10 H10A 0.9500 . ?
C11 C12 1.383(4) . ?
C11 H11A 0.9500 . ?
C12 C13 1.395(3) . ?
C12 H12A 0.9500 . ?
C13 C14 1.501(3) . ?
C14 H14A 0.9800 . ?
C14 H14B 0.9800 . ?
C14 H14C 0.9800 . ?
C15 H15A 0.9800 . ?
C15 H15B 0.9800 . ?
C15 H15C 0.9800 . ?
C16 C21 1.397(3) . ?
C16 C17 1.405(3) . ?
C17 C18 1.395(3) . ?
C17 C23 1.501(3) . ?
C18 C19 1.384(4) . ?
C18 H18A 0.9500 . ?
C19 C20 1.385(3) . ?
C19 H19A 0.9500 . ?
C20 C21 1.398(3) . ?
C20 H20A 0.9500 . ?
C21 C22 1.502(3) . ?
C22 H22A 0.9800 . ?
C22 H22B 0.9800 . ?
C22 H22C 0.9800 . ?
C23 H23A 0.9800 . ?
C23 H23B 0.9800 . ?
C23 H23C 0.9800 . ?
C24 C25 1.527(3) . ?
C25 C26 1.391(3) . ?
C26 C27 1.385(3) . ?
C26 H26A 0.9500 . ?
C27 C28 1.382(3) . ?
C27 H27A 0.9500 . ?
C28 C29 1.393(3) . ?
C28 H28A 0.9500 . ?
C29 C30 1.517(3) . ?
C31 C32 1.405(3) . ?
C31 C36 1.418(3) . ?
C32 C33 1.399(3) . ?
C32 C38 1.503(3) . ?
C33 C34 1.386(4) . ?
C33 H33A 0.9500 . ?
C34 C35 1.384(4) . ?
C34 H34A 0.9500 . ?
C35 C36 1.391(3) . ?
C35 H35A 0.9500 . ?
C36 C37 1.498(4) . ?
C37 H37A 0.9800 . ?
C37 H37B 0.9800 . ?
C37 H37C 0.9800 . ?
C38 H38A 0.9800 . ?
C38 H38B 0.9800 . ?
C38 H38C 0.9800 . ?
C39 C40 1.401(3) . ?
C39 C44 1.402(3) . ?
C40 C41 1.398(3) . ?
C40 C46 1.503(4) . ?
C41 C42 1.381(4) . ?
C41 H41A 0.9500 . ?
C42 C43 1.373(4) . ?
C42 H42A 0.9500 . ?
C43 C44 1.401(3) . ?
C43 H43A 0.9500 . ?
C44 C45 1.503(4) . ?
C45 H45A 0.9800 . ?
C45 H45B 0.9800 . ?
C45 H45C 0.9800 . ?
C46 H46A 0.9800 . ?
C46 H46B 0.9800 . ?
C46 H46C 0.9800 . ?
C47 C48 1.514(4) . ?
C47 H47A 0.9900 . ?
C47 H47B 0.9900 . ?
C48 H48A 0.9800 . ?
C48 H48B 0.9800 . ?
C48 H48C 0.9800 . ?
C49 C50 1.510(4) . ?
C49 H49A 0.9900 . ?
C49 H49B 0.9900 . ?
C50 H50A 0.9800 . ?
C50 H50B 0.9800 . ?
C50 H50C 0.9800 . ?
C51 C52 1.508(4) . ?
C51 H51A 0.9900 . ?
C51 H51B 0.9900 . ?
C52 H52A 0.9800 . ?
C52 H52B 0.9800 . ?
C52 H52C 0.9800 . ?
C53 C54 1.506(4) . ?
C53 H53A 0.9900 . ?
C53 H53B 0.9900 . ?
C54 H54A 0.9800 . ?
C54 H54B 0.9800 . ?
C54 H54C 0.9800 . ?
C55 C56 1.520(4) . ?
C55 H55A 0.9900 . ?
C55 H55B 0.9900 . ?
C56 H56A 0.9800 . ?
C56 H56B 0.9800 . ?
C56 H56C 0.9800 . ?
C57 C58 1.512(4) . ?
C57 H57A 0.9900 . ?
C57 H57B 0.9900 . ?
C58 H58A 0.9800 . ?
C58 H58B 0.9800 . ?
C58 H58C 0.9800 . ?
C59 C60 1.514(3) . ?
C59 H59A 0.9900 . ?
C59 H59B 0.9900 . ?
C60 H60A 0.9800 . ?
C60 H60B 0.9800 . ?
C60 H60C 0.9800 . ?
C61 C62 1.514(3) . ?
C61 H61A 0.9900 . ?
C61 H61B 0.9900 . ?
C62 H62A 0.9800 . ?
C62 H62B 0.9800 . ?
C62 H62C 0.9800 . ?
C63 C64 1.455(4) . ?
C64 H64A 0.9800 . ?
C64 H64B 0.9800 . ?
C64 H64C 0.9800 . ?

loop_
_geom_torsion_atom_site_label_1
_geom_torsion_atom_site_label_2
_geom_torsion_atom_site_label_3
_geom_torsion_atom_site_label_4
_geom_torsion
_geom_torsion_site_symmetry_1
_geom_torsion_site_symmetry_2
_geom_torsion_site_symmetry_3
_geom_torsion_site_symmetry_4
_geom_torsion_publ_flag
Cu2 Cu1 N1 C1 -57.58(16) . . . . ?
Cu2 Cu1 N1 C16 132.36(15) . . . . ?
Cu2 Cu1 N4 C24 -54.87(17) . . . . ?
Cu2 Cu1 N4 C39 131.04(16) . . . . ?
C16 N1 C1 O1 -4.1(3) . . . . ?
Cu1 N1 C1 O1 -174.75(17) . . . . ?
C16 N1 C1 C2 170.53(17) . . . . ?
Cu1 N1 C1 C2 -0.1(2) . . . . ?
C6 N2 C2 C3 -2.5(3) . . . . ?
Cu2 N2 C2 C3 176.99(17) . . . . ?
C6 N2 C2 C1 177.28(18) . . . . ?
Cu2 N2 C2 C1 -3.3(3) . . . . ?
O1 C1 C2 N2 -134.4(2) . . . . ?
N1 C1 C2 N2 50.5(3) . . . . ?
O1 C1 C2 C3 45.4(3) . . . . ?
N1 C1 C2 C3 -129.7(2) . . . . ?
N2 C2 C3 C4 -0.8(4) . . . . ?
C1 C2 C3 C4 179.4(2) . . . . ?
C2 C3 C4 C5 2.7(4) . . . . ?
C3 C4 C5 C6 -1.2(4) . . . . ?
C2 N2 C6 C5 4.0(3) . . . . ?
Cu2 N2 C6 C5 -175.59(17) . . . . ?
C2 N2 C6 C7 -174.57(17) . . . . ?
Cu2 N2 C6 C7 5.9(2) . . . . ?
C4 C5 C6 N2 -2.2(3) . . . . ?
C4 C5 C6 C7 176.4(2) . . . . ?
C8 N3 C7 O2 -10.0(3) . . . . ?
Cu2 N3 C7 O2 -176.46(18) . . . . ?
C8 N3 C7 C6 168.89(18) . . . . ?
Cu2 N3 C7 C6 2.5(2) . . . . ?
N2 C6 C7 O2 173.22(18) . . . . ?
C5 C6 C7 O2 -5.4(3) . . . . ?
N2 C6 C7 N3 -5.9(3) . . . . ?
C5 C6 C7 N3 175.53(19) . . . . ?
C7 N3 C8 C9 121.1(2) . . . . ?
Cu2 N3 C8 C9 -74.1(2) . . . . ?
C7 N3 C8 C13 -64.3(3) . . . . ?
Cu2 N3 C8 C13 100.5(2) . . . . ?
C13 C8 C9 C10 -1.0(3) . . . . ?
N3 C8 C9 C10 173.6(2) . . . . ?
C13 C8 C9 C15 178.0(2) . . . . ?
N3 C8 C9 C15 -7.4(3) . . . . ?
C8 C9 C10 C11 0.3(4) . . . . ?
C15 C9 C10 C11 -178.8(2) . . . . ?
C9 C10 C11 C12 0.5(4) . . . . ?
C10 C11 C12 C13 -0.4(4) . . . . ?
C11 C12 C13 C8 -0.4(4) . . . . ?
C11 C12 C13 C14 -179.8(2) . . . . ?
C9 C8 C13 C12 1.1(3) . . . . ?
N3 C8 C13 C12 -173.5(2) . . . . ?
C9 C8 C13 C14 -179.5(2) . . . . ?
N3 C8 C13 C14 5.9(3) . . . . ?
C1 N1 C16 C21 95.3(2) . . . . ?
Cu1 N1 C16 C21 -94.1(2) . . . . ?
C1 N1 C16 C17 -85.8(2) . . . . ?
Cu1 N1 C16 C17 84.9(2) . . . . ?
C21 C16 C17 C18 -1.8(3) . . . . ?
N1 C16 C17 C18 179.29(19) . . . . ?
C21 C16 C17 C23 178.5(2) . . . . ?
N1 C16 C17 C23 -0.4(3) . . . . ?
C16 C17 C18 C19 -0.6(3) . . . . ?
C23 C17 C18 C19 179.0(2) . . . . ?
C17 C18 C19 C20 2.0(3) . . . . ?
C18 C19 C20 C21 -0.9(3) . . . . ?
C17 C16 C21 C20 2.8(3) . . . . ?
N1 C16 C21 C20 -178.25(18) . . . . ?
C17 C16 C21 C22 -177.4(2) . . . . ?
N1 C16 C21 C22 1.5(3) . . . . ?
C19 C20 C21 C16 -1.5(3) . . . . ?
C19 C20 C21 C22 178.7(2) . . . . ?
C39 N4 C24 O3 -1.7(3) . . . . ?
Cu1 N4 C24 O3 -175.89(16) . . . . ?
C39 N4 C24 C25 172.94(18) . . . . ?
Cu1 N4 C24 C25 -1.3(3) . . . . ?
C29 N5 C25 C26 0.9(3) . . . . ?
Cu2 N5 C25 C26 -166.59(15) . . . . ?
C29 N5 C25 C24 -178.46(17) . . . . ?
Cu2 N5 C25 C24 14.1(3) . . . . ?
O3 C24 C25 N5 -143.80(19) . . . . ?
N4 C24 C25 N5 41.1(3) . . . . ?
O3 C24 C25 C26 36.8(3) . . . . ?
N4 C24 C25 C26 -138.3(2) . . . . ?
N5 C25 C26 C27 -2.7(3) . . . . ?
C24 C25 C26 C27 176.64(19) . . . . ?
C25 C26 C27 C28 1.9(3) . . . . ?
C26 C27 C28 C29 0.6(3) . . . . ?
C25 N5 C29 C28 1.8(3) . . . . ?
Cu2 N5 C29 C28 172.05(16) . . . . ?
C25 N5 C29 C30 -173.91(17) . . . . ?
Cu2 N5 C29 C30 -3.6(2) . . . . ?
C27 C28 C29 N5 -2.5(3) . . . . ?
C27 C28 C29 C30 173.26(19) . . . . ?
C31 N6 C30 O4 -13.9(3) . . . . ?
Cu2 N6 C30 O4 174.14(18) . . . . ?
C31 N6 C30 C29 162.60(17) . . . . ?
Cu2 N6 C30 C29 -9.4(2) . . . . ?
N5 C29 C30 O4 -174.08(18) . . . . ?
C28 C29 C30 O4 10.0(3) . . . . ?
N5 C29 C30 N6 9.0(3) . . . . ?
C28 C29 C30 N6 -166.93(18) . . . . ?
C30 N6 C31 C32 124.1(2) . . . . ?
Cu2 N6 C31 C32 -65.2(3) . . . . ?
C30 N6 C31 C36 -61.3(3) . . . . ?
Cu2 N6 C31 C36 109.3(2) . . . . ?
N6 C31 C32 C33 175.3(2) . . . . ?
C36 C31 C32 C33 0.8(3) . . . . ?
N6 C31 C32 C38 -5.4(3) . . . . ?
C36 C31 C32 C38 -179.9(2) . . . . ?
C31 C32 C33 C34 0.2(4) . . . . ?
C38 C32 C33 C34 -179.0(2) . . . . ?
C32 C33 C34 C35 -1.0(4) . . . . ?
C33 C34 C35 C36 0.6(4) . . . . ?
C34 C35 C36 C31 0.5(4) . . . . ?
C34 C35 C36 C37 -177.4(2) . . . . ?
C32 C31 C36 C35 -1.2(3) . . . . ?
N6 C31 C36 C35 -175.8(2) . . . . ?
C32 C31 C36 C37 176.7(2) . . . . ?
N6 C31 C36 C37 2.0(3) . . . . ?
C24 N4 C39 C40 -92.7(2) . . . . ?
Cu1 N4 C39 C40 81.8(2) . . . . ?
C24 N4 C39 C44 91.2(2) . . . . ?
Cu1 N4 C39 C44 -94.3(2) . . . . ?
C44 C39 C40 C41 -3.1(3) . . . . ?
N4 C39 C40 C41 -179.3(2) . . . . ?
C44 C39 C40 C46 174.4(2) . . . . ?
N4 C39 C40 C46 -1.8(3) . . . . ?
C39 C40 C41 C42 2.0(4) . . . . ?
C46 C40 C41 C42 -175.5(2) . . . . ?
C40 C41 C42 C43 0.0(4) . . . . ?
C41 C42 C43 C44 -0.9(4) . . . . ?
C42 C43 C44 C39 -0.3(3) . . . . ?
C42 C43 C44 C45 177.7(2) . . . . ?
C40 C39 C44 C43 2.3(3) . . . . ?
N4 C39 C44 C43 178.38(19) . . . . ?
C40 C39 C44 C45 -175.7(2) . . . . ?
N4 C39 C44 C45 0.4(3) . . . . ?
C49 N7 C47 C48 -64.8(2) . . . . ?
C53 N7 C47 C48 57.3(3) . . . . ?
C51 N7 C47 C48 175.2(2) . . . . ?
C53 N7 C49 C50 63.5(3) . . . . ?
C51 N7 C49 C50 -56.2(3) . . . . ?
C47 N7 C49 C50 -173.9(2) . . . . ?
C49 N7 C51 C52 -49.3(3) . . . . ?
C53 N7 C51 C52 -171.1(2) . . . . ?
C47 N7 C51 C52 68.3(3) . . . . ?
C49 N7 C53 C54 171.2(2) . . . . ?
C51 N7 C53 C54 -66.8(3) . . . . ?
C47 N7 C53 C54 51.1(3) . . . . ?
C57 N8 C55 C56 59.4(3) . . . . ?
C59 N8 C55 C56 -59.6(3) . . . . ?
C61 N8 C55 C56 -179.2(2) . . . . ?
C55 N8 C57 C58 167.2(2) . . . . ?
C59 N8 C57 C58 -71.4(2) . . . . ?
C61 N8 C57 C58 47.7(3) . . . . ?
C55 N8 C59 C60 -53.5(3) . . . . ?
C57 N8 C59 C60 -173.09(19) . . . . ?
C61 N8 C59 C60 65.9(2) . . . . ?
C55 N8 C61 C62 -63.7(3) . . . . ?
C57 N8 C61 C62 56.0(2) . . . . ?
C59 N8 C61 C62 174.74(19) . . . . ?
